data_7032850
loop_
_publ_author_name
'Karmakar, Anirban'
'Hazra, Susanta'
'Guedes da Silva, M F\'atima C'
'Pombeiro, Armando J. L.'

_publ_section_title
;
 Synthesis, structure and catalytic application of lead(II) complexes in
 cyanosilylation reactions.
;
_journal_issue 1
_journal_name_full 'Dalton transactions (Cambridge, England : 2003)'
_journal_page_first 268
_journal_page_last 280
_journal_paper_doi 10.1039/c4dt02316a
_journal_volume 44
_journal_year 2015
_chemical_formula_moiety 'C20 H18 N12 O9 Pb2, 2.5(C3 H7 N1 O1)'
_chemical_formula_sum 'C27.5 H35.5 N14.5 O11.5 Pb2'
_chemical_formula_weight 1167.58
_space_group_crystal_system monoclinic
_space_group_IT_number 14
_space_group_name_Hall '-P 2ybc'
_space_group_name_H-M_alt 'P 1 21/c 1'
_symmetry_space_group_name_Hall '-P 2ybc'
_symmetry_space_group_name_H-M 'P 1 21/c 1'
_atom_sites_solution_hydrogens mixed
_audit_creation_method SHELXL-2014/6
_cell_angle_alpha 90
_cell_angle_beta 90.964(7)
_cell_angle_gamma 90
_cell_formula_units_Z 4
_cell_length_a 14.468(3)
_cell_length_b 13.261(2)
_cell_length_c 19.861(4)
_cell_measurement_reflns_used 9564
_cell_measurement_temperature 296(2)
_cell_measurement_theta_max 26.42
_cell_measurement_theta_min 2.47
_cell_volume 3810.0(12)
_computing_cell_refinement 'Bruker SAINT'
_computing_data_collection 'Bruker APEX2'
_computing_data_reduction 'Bruker SAINT'
_computing_publication_material 'WinGX publication routines (Farrugia, 1999)'
_computing_structure_refinement 'SHELXL-2014/6 (Sheldrick, 2014)'
_computing_structure_solution 'SIR97 (Giacovazzo et al, 1997)'
_diffrn_ambient_temperature 296(2)
_diffrn_measured_fraction_theta_full 0.999
_diffrn_measured_fraction_theta_max 0.999
_diffrn_measurement_device_type 'Bruker APEX-II PHOTON 100 detector'
_diffrn_measurement_method '\f and \w scans'
_diffrn_radiation_source 'fine-focus sealed tube'
_diffrn_radiation_type MoK\a
_diffrn_radiation_wavelength 0.71073
_diffrn_reflns_av_R_equivalents 0.0886
_diffrn_reflns_av_unetI/netI 0.0427
_diffrn_reflns_Laue_measured_fraction_full 0.999
_diffrn_reflns_Laue_measured_fraction_max 0.999
_diffrn_reflns_limit_h_max 18
_diffrn_reflns_limit_h_min -18
_diffrn_reflns_limit_k_max 16
_diffrn_reflns_limit_k_min -16
_diffrn_reflns_limit_l_max 24
_diffrn_reflns_limit_l_min -24
_diffrn_reflns_number 66637
_diffrn_reflns_point_group_measured_fraction_full 0.999
_diffrn_reflns_point_group_measured_fraction_max 0.999
_diffrn_reflns_theta_full 25.242
_diffrn_reflns_theta_max 26.372
_diffrn_reflns_theta_min 2.312
_exptl_absorpt_coefficient_mu 8.903
_exptl_absorpt_correction_T_max 0.175
_exptl_absorpt_correction_T_min 0.077
_exptl_absorpt_correction_type multi-scan
_exptl_absorpt_process_details SADABS
_exptl_crystal_colour Colourless
_exptl_crystal_density_diffrn 2.036
_exptl_crystal_description Block
_exptl_crystal_F_000 2232
_exptl_crystal_size_max 0.320
_exptl_crystal_size_mid 0.250
_exptl_crystal_size_min 0.190
_platon_squeeze_details
;These disordered dimethylformamide molecules could not be 
 modelled reliably,were removed from the model but included in the 
 empirical formulae. This justify the A-level alert in the checkcif report.
 The strategy improved the R1 factor by 29.12%. The electron count suggests 
 the presence of 10 DMF molecules per unit cell (electron count= 400), 
 2.5 DMF molecules per asymmetric unit.Thermogravimetric and elemental 
 analysis data support these results. 
;
_refine_diff_density_max 3.527
_refine_diff_density_min -1.104
_refine_diff_density_rms 0.216
_refine_ls_extinction_method none
_refine_ls_goodness_of_fit_ref 1.058
_refine_ls_hydrogen_treatment constr
_refine_ls_matrix_type full
_refine_ls_number_parameters 388
_refine_ls_number_reflns 7794
_refine_ls_number_restraints 1
_refine_ls_restrained_S_all 1.058
_refine_ls_R_factor_all 0.0573
_refine_ls_R_factor_gt 0.0429
_refine_ls_shift/su_max 0.002
_refine_ls_shift/su_mean 0.000
_refine_ls_structure_factor_coef Fsqd
_refine_ls_weighting_details 'w=1/[\s^2^(Fo^2^)+(0.0625P)^2^+5.3545P] where P=(Fo^2^+2Fc^2^)/3'
_refine_ls_weighting_scheme calc
_refine_ls_wR_factor_gt 0.1037
_refine_ls_wR_factor_ref 0.1095
_reflns_Friedel_coverage 0.000
_reflns_number_gt 6291
_reflns_number_total 7794
_reflns_threshold_expression 'I > 2\s(I)'
_cod_data_source_file c4dt02316a2.cif
_cod_data_source_block 4
_cod_depositor_comments 'Adding full bibliography for 7032845--7032850.cif.'
_cod_original_cell_volume 3809.9(12)
_cod_original_formula_sum 'C27.50 H35.50 N14.50 O11.50 Pb2'
_cod_database_code 7032850
_shelx_space_group_comment
;
The symmetry employed for this shelxl refinement is uniquely defined
by the following loop, which should always be used as a source of
symmetry information in preference to the above space-group names.
They are only intended as comments.
;
_shelx_estimated_absorpt_t_min 0.163
_shelx_estimated_absorpt_t_max 0.283
_shelxl_version_number 2014/6

loop_
_space_group_symop_operation_xyz
'x, y, z'
'-x, y+1/2, -z+1/2'
'-x, -y, -z'
'x, -y-1/2, z-1/2'

loop_
_atom_site_label
_atom_site_type_symbol
_atom_site_fract_x
_atom_site_fract_y
_atom_site_fract_z
_atom_site_U_iso_or_equiv
_atom_site_adp_type
_atom_site_occupancy
_atom_site_site_symmetry_order
_atom_site_calc_flag
_atom_site_refinement_flags_posn
_atom_site_refinement_flags_adp
Pb1 Pb 0.04271(2) 0.21506(2) 0.62691(2) 0.03015(9) Uani 1 1 d . .
Pb2 Pb 0.04634(2) -0.03000(2) 0.75665(2) 0.02921(9) Uani 1 1 d . .
O3 O 0.0673(4) 0.1699(4) 0.7457(2) 0.0357(12) Uani 1 1 d . .
O1 O 0.0862(4) 0.3897(4) 0.6508(2) 0.0351(12) Uani 1 1 d . .
O7 O 0.1069(4) -0.1723(4) 0.8243(3) 0.0419(13) Uani 1 1 d . .
O5 O 0.1045(4) 0.0387(4) 0.6460(2) 0.0383(13) Uani 1 1 d . .
O2 O 0.1886(5) 0.4873(4) 0.7036(3) 0.0491(15) Uani 1 1 d . .
O4 O 0.0885(5) 0.3211(4) 0.7911(2) 0.0516(17) Uani 1 1 d . .
O8 O 0.2245(5) -0.2694(4) 0.8541(3) 0.0522(16) Uani 1 1 d . .
N10 N 0.2193(5) -0.0269(5) 0.7802(3) 0.0363(15) Uani 1 1 d . .
N7 N 0.1214(5) -0.1618(4) 0.6589(3) 0.0350(15) Uani 1 1 d . .
O6 O 0.1132(6) 0.0303(4) 0.5359(3) 0.0562(19) Uani 1 1 d . .
N4 N 0.0795(5) 0.0811(5) 0.8676(3) 0.0372(16) Uani 1 1 d . .
N1 N 0.2139(5) 0.2500(5) 0.6271(3) 0.0363(15) Uani 1 1 d . .
C6 C 0.0808(5) 0.2296(5) 0.7961(3) 0.0286(15) Uani 1 1 d . .
N6 N 0.0987(6) 0.3398(5) 0.9247(3) 0.051(2) Uani 1 1 d . .
H6A H 0.1035 0.3723 0.9621 0.077 Uiso 1 1 calc R U
H6B H 0.0987 0.3719 0.8871 0.077 Uiso 1 1 calc R U
C16 C 0.1904(6) -0.1896(6) 0.8310(4) 0.0355(17) Uani 1 1 d . .
N5 N 0.0916(6) 0.1945(5) 0.9858(3) 0.0451(18) Uani 1 1 d . .
C12 C 0.1250(5) -0.1227(5) 0.5973(3) 0.0308(16) Uani 1 1 d . .
C17 C 0.2578(6) -0.1083(6) 0.8099(4) 0.0390(18) Uani 1 1 d . .
C10 C 0.0913(6) 0.2410(6) 0.9251(3) 0.0355(18) Uani 1 1 d . .
N8 N 0.1541(7) -0.2831(5) 0.5479(4) 0.059(2) Uani 1 1 d . .
C7 C 0.0832(6) 0.1819(5) 0.8647(3) 0.0330(17) Uani 1 1 d . .
N9 N 0.1396(7) -0.1497(6) 0.4770(3) 0.060(2) Uani 1 1 d . .
H9A H 0.1463 -0.1910 0.4440 0.090 Uiso 1 1 calc R U
H9B H 0.1317 -0.0865 0.4693 0.090 Uiso 1 1 calc R U
C2 C 0.2403(6) 0.3398(6) 0.6513(4) 0.0385(18) Uani 1 1 d . .
C3 C 0.2779(7) 0.1845(7) 0.6074(5) 0.050(2) Uani 1 1 d . .
H3 H 0.2598 0.1229 0.5891 0.060 Uiso 1 1 calc R U
C1 C 0.1666(6) 0.4106(5) 0.6707(3) 0.0333(17) Uani 1 1 d . .
C11 C 0.1120(5) -0.0098(5) 0.5918(3) 0.0304(16) Uani 1 1 d . .
C15 C 0.1415(6) -0.1842(6) 0.5408(4) 0.0401(19) Uani 1 1 d . .
C13 C 0.1354(6) -0.2618(6) 0.6638(4) 0.045(2) Uani 1 1 d . .
H13 H 0.1348 -0.2917 0.7061 0.055 Uiso 1 1 calc R U
N2 N 0.3991(6) 0.2950(7) 0.6361(6) 0.079(3) Uani 1 1 d . .
C8 C 0.0822(8) 0.0366(6) 0.9280(4) 0.050(2) Uani 1 1 d . .
H8 H 0.0797 -0.0333 0.9312 0.060 Uiso 1 1 calc R U
C9 C 0.0887(8) 0.0951(6) 0.9859(4) 0.056(3) Uani 1 1 d . .
H9 H 0.0913 0.0621 1.0273 0.067 Uiso 1 1 calc R U
N11 N 0.4087(6) -0.0355(7) 0.8037(5) 0.074(3) Uani 1 1 d . .
C14 C 0.1498(9) -0.3184(7) 0.6114(5) 0.064(3) Uani 1 1 d . .
H14 H 0.1575 -0.3873 0.6182 0.077 Uiso 1 1 calc R U
C18 C 0.2756(7) 0.0486(7) 0.7631(5) 0.055(2) Uani 1 1 d . .
H18 H 0.2509 0.1062 0.7432 0.066 Uiso 1 1 calc R U
C4 C 0.3699(7) 0.2070(8) 0.6139(6) 0.073(3) Uani 1 1 d . .
H4 H 0.4132 0.1585 0.6022 0.087 Uiso 1 1 calc R U
N12 N 0.3959(7) -0.1937(8) 0.8496(6) 0.104(4) Uani 1 1 d . .
H12A H 0.4548 -0.1938 0.8561 0.156 Uiso 1 1 calc R U
H12B H 0.3636 -0.2450 0.8615 0.156 Uiso 1 1 calc R U
C20 C 0.3544(7) -0.1138(8) 0.8212(5) 0.060(3) Uani 1 1 d . .
C5 C 0.3375(7) 0.3616(8) 0.6561(6) 0.062(3) Uani 1 1 d . .
N3 N 0.3706(7) 0.4484(7) 0.6802(6) 0.095(4) Uani 1 1 d . .
H3A H 0.4293 0.4586 0.6820 0.114 Uiso 1 1 calc R U
H3B H 0.3333 0.4942 0.6938 0.114 Uiso 1 1 calc R U
C19 C 0.3676(8) 0.0424(8) 0.7742(7) 0.076(3) Uani 1 1 d . .
H19 H 0.4043 0.0959 0.7603 0.091 Uiso 1 1 calc R U
O9 O 0.1232(6) 0.5520(6) 0.8300(4) 0.076(2) Uani 1 1 d D .
H9O H 0.1490 0.5222 0.7935 0.113 Uiso 1 1 d DR U
H10O H 0.1556 0.6191 0.8523 0.113 Uiso 1 1 d R U

loop_
_atom_site_aniso_label
_atom_site_aniso_U_11
_atom_site_aniso_U_22
_atom_site_aniso_U_33
_atom_site_aniso_U_23
_atom_site_aniso_U_13
_atom_site_aniso_U_12
Pb1 0.03772(18) 0.02560(15) 0.02708(14) -0.00167(10) -0.00143(11) 0.00229(12)
Pb2 0.03689(18) 0.02383(15) 0.02691(14) 0.00121(10) 0.00106(11) -0.00175(11)
O3 0.058(4) 0.027(3) 0.021(2) -0.0040(19) -0.003(2) 0.003(3)
O1 0.043(3) 0.027(3) 0.036(3) 0.001(2) 0.001(2) 0.002(2)
O7 0.041(4) 0.038(3) 0.047(3) 0.016(2) -0.001(3) -0.007(3)
O5 0.062(4) 0.025(3) 0.028(2) -0.002(2) 0.003(2) 0.004(3)
O2 0.062(4) 0.029(3) 0.057(4) -0.003(2) 0.000(3) -0.009(3)
O4 0.102(6) 0.025(3) 0.027(3) 0.003(2) -0.006(3) -0.011(3)
O8 0.053(4) 0.039(3) 0.065(4) 0.021(3) 0.002(3) 0.004(3)
N10 0.032(4) 0.031(3) 0.046(4) 0.010(3) -0.001(3) -0.004(3)
N7 0.050(4) 0.020(3) 0.035(3) 0.006(2) 0.007(3) 0.004(3)
O6 0.109(6) 0.034(3) 0.026(3) 0.010(2) 0.001(3) 0.007(3)
N4 0.060(5) 0.029(3) 0.022(3) -0.002(2) -0.001(3) -0.008(3)
N1 0.035(4) 0.033(3) 0.041(3) -0.002(3) 0.006(3) -0.003(3)
C6 0.040(4) 0.026(4) 0.019(3) 0.001(3) -0.003(3) -0.001(3)
N6 0.100(7) 0.030(4) 0.024(3) -0.006(3) -0.008(3) -0.006(4)
C16 0.040(5) 0.034(4) 0.032(4) 0.007(3) -0.001(3) 0.002(4)
N5 0.079(6) 0.039(4) 0.017(3) -0.005(2) -0.003(3) -0.003(4)
C12 0.041(5) 0.017(3) 0.034(4) -0.001(3) 0.000(3) 0.007(3)
C17 0.034(5) 0.040(4) 0.043(4) 0.007(3) 0.006(3) 0.005(4)
C10 0.055(5) 0.029(4) 0.022(3) -0.007(3) -0.003(3) -0.007(4)
N8 0.103(7) 0.032(4) 0.043(4) -0.006(3) 0.012(4) 0.021(4)
C7 0.050(5) 0.022(3) 0.026(3) 0.006(3) -0.014(3) -0.006(3)
N9 0.107(7) 0.038(4) 0.036(4) -0.003(3) 0.006(4) 0.010(4)
C2 0.049(5) 0.029(4) 0.037(4) 0.004(3) -0.003(3) -0.005(4)
C3 0.043(5) 0.040(5) 0.065(6) -0.005(4) 0.014(4) -0.004(4)
C1 0.053(5) 0.020(3) 0.027(3) 0.002(3) 0.001(3) -0.004(3)
C11 0.037(4) 0.025(4) 0.029(3) 0.003(3) 0.005(3) 0.007(3)
C15 0.061(6) 0.029(4) 0.031(4) -0.002(3) 0.003(4) -0.003(4)
C13 0.046(5) 0.038(5) 0.053(5) 0.022(4) -0.002(4) 0.003(4)
N2 0.035(5) 0.068(6) 0.136(9) -0.026(6) 0.002(5) -0.008(4)
C8 0.092(8) 0.027(4) 0.031(4) 0.005(3) 0.004(4) -0.012(4)
C9 0.108(9) 0.037(5) 0.021(3) 0.009(3) -0.004(4) -0.005(5)
N11 0.036(5) 0.067(6) 0.119(8) 0.036(5) -0.004(5) -0.009(4)
C14 0.101(9) 0.024(4) 0.068(6) 0.003(4) 0.008(6) 0.008(5)
C18 0.055(6) 0.039(5) 0.072(6) 0.017(4) -0.003(5) -0.003(4)
C4 0.032(6) 0.066(7) 0.120(10) -0.020(6) 0.008(6) 0.007(5)
N12 0.036(5) 0.097(8) 0.179(12) 0.079(8) -0.014(6) 0.005(5)
C20 0.038(5) 0.063(6) 0.081(7) 0.030(5) -0.001(5) -0.004(5)
C5 0.040(6) 0.052(6) 0.094(7) -0.014(5) 0.005(5) -0.009(5)
N3 0.041(5) 0.066(6) 0.177(11) -0.042(7) 0.005(6) -0.017(5)
C19 0.049(7) 0.054(6) 0.124(10) 0.035(6) -0.006(6) 0.000(5)
O9 0.080(6) 0.079(5) 0.069(4) -0.019(4) 0.011(4) -0.031(4)

loop_
_atom_type_symbol
_atom_type_description
_atom_type_scat_dispersion_real
_atom_type_scat_dispersion_imag
_atom_type_scat_source
C C 0.0033 0.0016 'International Tables Vol C Tables 4.2.6.8 and 6.1.1.4'
H H 0.0000 0.0000 'International Tables Vol C Tables 4.2.6.8 and 6.1.1.4'
N N 0.0061 0.0033 'International Tables Vol C Tables 4.2.6.8 and 6.1.1.4'
O O 0.0106 0.0060 'International Tables Vol C Tables 4.2.6.8 and 6.1.1.4'
Pb Pb -3.3944 10.1111 'International Tables Vol C Tables 4.2.6.8 and 6.1.1.4'

loop_
_geom_angle_atom_site_label_1
_geom_angle_atom_site_label_2
_geom_angle_atom_site_label_3
_geom_angle
O1 Pb1 O3 90.70(16)
O1 Pb1 N1 64.9(2)
O3 Pb1 N1 85.24(19)
O1 Pb1 O5 139.26(18)
O3 Pb1 O5 65.50(16)
N1 Pb1 O5 79.9(2)
O7 Pb2 O5 128.80(19)
O7 Pb2 N10 64.67(19)
O5 Pb2 N10 79.2(2)
O7 Pb2 O3 139.59(17)
O5 Pb2 O3 62.23(15)
N10 Pb2 O3 83.50(18)
O7 Pb2 N4 85.16(19)
O5 Pb2 N4 117.15(18)
N10 Pb2 N4 71.2(2)
O3 Pb2 N4 60.33(16)
C6 O3 Pb1 127.9(4)
C6 O3 Pb2 124.1(4)
Pb1 O3 Pb2 107.77(16)
C1 O1 Pb1 120.4(5)
C16 O7 Pb2 122.6(5)
C11 O5 Pb1 112.3(4)
C11 O5 Pb2 126.3(5)
Pb1 O5 Pb2 109.89(19)
C18 N10 C17 117.5(7)
C18 N10 Pb2 124.6(6)
C17 N10 Pb2 117.9(5)
C12 N7 C13 116.2(6)
C8 N4 C7 118.7(6)
C8 N4 Pb2 119.7(5)
C7 N4 Pb2 121.2(4)
C3 N1 C2 119.3(8)
C3 N1 Pb1 124.6(6)
C2 N1 Pb1 116.1(5)
O4 C6 O3 124.0(6)
O4 C6 C7 119.4(6)
O3 C6 C7 116.6(6)
O7 C16 O8 125.2(8)
O7 C16 C17 118.1(7)
O8 C16 C17 116.8(7)
C9 N5 C10 117.3(6)
N7 C12 C15 121.1(6)
N7 C12 C11 116.4(6)
C15 C12 C11 122.5(6)
N10 C17 C20 120.7(8)
N10 C17 C16 115.3(7)
C20 C17 C16 123.9(7)
N6 C10 N5 117.5(6)
N6 C10 C7 123.0(6)
N5 C10 C7 119.6(6)
C15 N8 C14 115.7(7)
N4 C7 C10 120.7(6)
N4 C7 C6 117.3(6)
C10 C7 C6 121.9(6)
N1 C2 C5 118.5(8)
N1 C2 C1 117.1(7)
C5 C2 C1 124.4(7)
N1 C3 C4 120.7(9)
O2 C1 O1 125.0(8)
O2 C1 C2 118.4(8)
O1 C1 C2 116.6(6)
O6 C11 O5 123.5(7)
O6 C11 C12 119.3(6)
O5 C11 C12 117.1(6)
N8 C15 N9 115.7(7)
N8 C15 C12 120.7(7)
N9 C15 C12 123.4(7)
C14 C13 N7 122.5(8)
C4 N2 C5 118.7(9)
N4 C8 C9 119.8(7)
N5 C9 C8 123.9(7)
C19 N11 C20 117.0(9)
C13 C14 N8 123.9(8)
N10 C18 C19 121.1(9)
N2 C4 C3 122.1(10)
N12 C20 N11 117.3(9)
N12 C20 C17 122.9(9)
N11 C20 C17 119.9(8)
N2 C5 N3 116.4(10)
N2 C5 C2 120.7(9)
N3 C5 C2 122.9(10)
N11 C19 C18 123.7(10)

loop_
_geom_bond_atom_site_label_1
_geom_bond_atom_site_label_2
_geom_bond_distance
Pb1 O1 2.444(5)
Pb1 O3 2.454(4)
Pb1 N1 2.519(7)
Pb1 O5 2.530(5)
Pb2 O7 2.469(5)
Pb2 O5 2.536(5)
Pb2 N10 2.539(7)
Pb2 O3 2.677(5)
Pb2 N4 2.688(6)
O3 C6 1.288(8)
O1 C1 1.254(9)
O7 C16 1.235(10)
O5 C11 1.260(8)
O2 C1 1.247(9)
O4 C6 1.224(8)
O8 C16 1.252(9)
N10 C18 1.338(11)
N10 C17 1.346(10)
N7 C12 1.331(9)
N7 C13 1.345(10)
O6 C11 1.231(8)
N4 C8 1.336(9)
N4 C7 1.339(9)
N1 C3 1.332(11)
N1 C2 1.338(10)
C6 C7 1.501(9)
N6 C10 1.314(10)
C16 C17 1.517(11)
N5 C9 1.319(10)
N5 C10 1.353(9)
C12 C15 1.410(10)
C12 C11 1.514(9)
C17 C20 1.414(12)
C10 C7 1.437(9)
N8 C15 1.331(10)
N8 C14 1.347(12)
N9 C15 1.348(10)
C2 C5 1.436(13)
C2 C1 1.477(11)
C3 C4 1.369(14)
C13 C14 1.302(13)
N2 C4 1.314(13)
N2 C5 1.321(13)
C8 C9 1.389(11)
N11 C19 1.324(12)
N11 C20 1.351(12)
C18 C19 1.348(15)
N12 C20 1.339(12)
C5 N3 1.332(12)

loop_
_geom_hbond_atom_site_label_D
_geom_hbond_atom_site_label_H
_geom_hbond_atom_site_label_A
_geom_hbond_distance_DH
_geom_hbond_distance_HA
_geom_hbond_distance_DA
_geom_hbond_angle_DHA
_geom_hbond_site_symmetry_A
N6 H6A O6 0.86 1.96 2.806(8) 168.8 4_566
N6 H6B O4 0.86 2.03 2.668(8) 130.7 .
N9 H9A O8 0.86 2.20 2.954(9) 147.0 4
N9 H9B O6 0.86 2.06 2.689(9) 129.6 .
C3 H3 O6 0.93 2.66 3.430(12) 141.2 .
C9 H9 O1 0.93 2.54 3.281(9) 137.2 4_566
C14 H14 O2 0.93 2.41 3.205(11) 143.1 1_545
N12 H12A N2 0.86 2.12 2.978(13) 174.1 2_646
N12 H12B O8 0.86 2.04 2.677(12) 130.2 .
N3 H3A N11 0.86 2.36 3.210(13) 171.6 2_656
N3 H3B O2 0.86 2.11 2.731(12) 128.9 .
O9 H9O O2 0.91 1.94 2.830(9) 165.2 .
O9 H10O O8 1.10 1.78 2.822(9) 156.3 1_565
O9 H10O N9 1.10 2.52 3.200(10) 118.9 4_566

loop_
_platon_squeeze_void_nr
_platon_squeeze_void_average_x
_platon_squeeze_void_average_y
_platon_squeeze_void_average_z
_platon_squeeze_void_volume
_platon_squeeze_void_count_electrons
_platon_squeeze_void_content
1 0.500 -0.054 0.065 1453 417 '10 Dimethylformamide molecules'
